data_7034767
loop_
_publ_author_name
'Miluykov, Vasili A.'
'Bezkishko, Ilya A.'
'Kochetkova, Liliya R.'
'Kataeva, Olga N.'
'Gerasimova, Tatiana P.'
'Katsyuba, Sergey A.'
'Sinyashin, Oleg G.'
'L\"onnecke, Peter'
'Hey-Hawkins, Evamarie'
'Parameswaran, Anupama'
'Krupskaya, Yulia'
'Kataev, Vladislav'
'B\"uchner, Bernd'

_publ_section_title
;
 Synthesis and magnetic properties of manganese carbonyl complexes with
 different coordination modes of 3,4,5-triaryl-1,2-diphospholide ligands.
;
_journal_issue 22
_journal_name_full 'Dalton transactions (Cambridge, England : 2003)'
_journal_page_first 10259
_journal_page_last 10266
_journal_paper_doi 10.1039/c5dt00624d
_journal_volume 44
_journal_year 2015
_chemical_formula_sum 'C66 H56 F6 Mn2 O12 P4'
_chemical_formula_weight 1388.87
_chemical_name_systematic
;
 ?
;
_space_group_IT_number 2
_symmetry_cell_setting triclinic
_symmetry_space_group_name_Hall '-P 1'
_symmetry_space_group_name_H-M 'P -1'
_atom_sites_solution_hydrogens geom
_atom_sites_solution_primary direct
_atom_sites_solution_secondary difmap
_audit_conform_dict_location ftp://ftp.iucr.org/pub/cif_core.dic
_audit_conform_dict_name cif_core.dic
_audit_conform_dict_version 2.4
_audit_creation_date 2014-10-10T12:52:39-00:00
_audit_creation_method 'WinGX routine CIF_UPDATE'
_audit_update_record
;
2015-02-04 deposited with the CCDC.
2015-04-24 downloaded from the CCDC.
;
_cell_angle_alpha 73.389(4)
_cell_angle_beta 79.589(3)
_cell_angle_gamma 81.900(3)
_cell_formula_units_Z 1
_cell_length_a 9.1803(3)
_cell_length_b 11.6422(5)
_cell_length_c 15.7180(6)
_cell_measurement_reflns_used 4995
_cell_measurement_temperature 130(2)
_cell_measurement_theta_max 32.355
_cell_measurement_theta_min 2.6977
_cell_volume 1576.20(11)
_computing_cell_refinement
;
        CrysAlisPro, Oxford Diffraction Ltd.,
        Version 1.171.33.41 (release 06-05-2009 CrysAlis171 .NET)
        (compiled May  6 2009,17:20:42)
;
_computing_data_collection
;
        CrysAlisPro, Oxford Diffraction Ltd.,
        Version 1.171.33.41 (release 06-05-2009 CrysAlis171 .NET)
        (compiled May  6 2009,17:20:42)
;
_computing_data_reduction
;
        CrysAlisPro, Oxford Diffraction Ltd.,
        Version 1.171.33.41 (release 06-05-2009 CrysAlis171 .NET)
        (compiled May  6 2009,17:20:42)
;
_computing_molecular_graphics
;
 ORTEP3 for Windows
 L. J. Farrugia, J. Appl. Crystallogr. 1997, 30, 565.
;
_computing_publication_material
;
 WINGX
 L.J. Farrugia,
 J. Appl. Cryst., 1999, 32, 837-838.
;
_computing_structure_refinement 'SHELXL-97 (Sheldrick, 2008)'
_computing_structure_solution
;
 SIR92
 A. Altomare, G. Cascarano, C. Giacovazzo and A. Guagliardi,
 J. Appl. Crystallogr. 1993, 26, 343-350.
;
_diffrn_ambient_temperature 130(2)
_diffrn_detector_area_resol_mean 16.356
_diffrn_measured_fraction_theta_full 0.999
_diffrn_measured_fraction_theta_max 0.999
_diffrn_measurement_device_type 'Xcalibur, Sapphire3'
_diffrn_measurement_method '\w scans'
_diffrn_orient_matrix_UB_11 0.0235939121
_diffrn_orient_matrix_UB_12 -0.0540352164
_diffrn_orient_matrix_UB_13 -0.0128428966
_diffrn_orient_matrix_UB_21 0.0248209287
_diffrn_orient_matrix_UB_22 0.0338455127
_diffrn_orient_matrix_UB_23 -0.0442553179
_diffrn_orient_matrix_UB_31 0.0709912048
_diffrn_orient_matrix_UB_32 -0.000533507
_diffrn_orient_matrix_UB_33 0.0118827093
_diffrn_radiation_monochromator graphite
_diffrn_radiation_type MoK\a
_diffrn_radiation_wavelength 0.71073
_diffrn_reflns_av_R_equivalents 0.0597
_diffrn_reflns_av_unetI/netI 0.1275
_diffrn_reflns_limit_h_max 12
_diffrn_reflns_limit_h_min -12
_diffrn_reflns_limit_k_max 15
_diffrn_reflns_limit_k_min -15
_diffrn_reflns_limit_l_max 20
_diffrn_reflns_limit_l_min -20
_diffrn_reflns_number 20638
_diffrn_reflns_theta_full 28.28
_diffrn_reflns_theta_max 28.28
_diffrn_reflns_theta_min 2.71
_exptl_absorpt_coefficient_mu 0.582
_exptl_absorpt_correction_T_max 1
_exptl_absorpt_correction_T_min 0.98898
_exptl_absorpt_correction_type multi-scan
_exptl_absorpt_process_details
;
        CrysAlisPro, Oxford Diffraction Ltd.,
        Version 1.171.33.41 (release 06-05-2009 CrysAlis171 .NET)
        (compiled May  6 2009,17:20:42)
        Empirical absorption correction using spherical harmonics,
 implemented in SCALE3 ABSPACK scaling algorithm.
;
_exptl_crystal_colour orange
_exptl_crystal_density_diffrn 1.463
_exptl_crystal_density_method 'not measured'
_exptl_crystal_description needles
_exptl_crystal_F_000 712
_exptl_crystal_size_max 0.4
_exptl_crystal_size_mid 0.07
_exptl_crystal_size_min 0.05
_refine_diff_density_max 0.696
_refine_diff_density_min -0.364
_refine_diff_density_rms 0.073
_refine_ls_extinction_method none
_refine_ls_goodness_of_fit_ref 0.83
_refine_ls_hydrogen_treatment constr
_refine_ls_matrix_type full
_refine_ls_number_parameters 406
_refine_ls_number_reflns 7822
_refine_ls_number_restraints 0
_refine_ls_restrained_S_all 0.83
_refine_ls_R_factor_all 0.0985
_refine_ls_R_factor_gt 0.0486
_refine_ls_shift/su_max 0.001
_refine_ls_shift/su_mean 0
_refine_ls_structure_factor_coef Fsqd
_refine_ls_weighting_details 'calc w=1/[\s^2^(Fo^2^)+(0.0377P)^2^+0.0000P] where P=(Fo^2^+2Fc^2^)/3'
_refine_ls_weighting_scheme calc
_refine_ls_wR_factor_gt 0.087
_refine_ls_wR_factor_ref 0.095
_reflns_number_gt 4468
_reflns_number_total 7822
_reflns_threshold_expression >2\s(I)
_cod_data_source_file c5dt00624d2.cif
_cod_data_source_block compound_2b_x0703fin
_cod_depositor_comments
;
The following automatic conversions were performed:

'_symmetry_cell_setting' value 'Triclinic' changed to 'triclinic'
according to
/usr/data/users/saulius/crontab/automatic-downloads/rss-feeds/RSC/lib/dictionaries/cif_core.dic
dictionary named 'cif_core.dic' version 2.4.2 from 2011-04-26.

Automatic conversion script
Id: cif_fix_values 3271 2015-04-21 07:52:19Z andrius 

 Adding full bibliography for 7034767--7034768.cif.
;
_cod_original_cell_volume 1576.20(10)
_cod_original_sg_symbol_H-M P-1
_cod_database_code 7034767

loop_
_symmetry_equiv_pos_as_xyz
'x, y, z'
'-x, -y, -z'

loop_
_atom_site_label
_atom_site_type_symbol
_atom_site_fract_x
_atom_site_fract_y
_atom_site_fract_z
_atom_site_U_iso_or_equiv
_atom_site_adp_type
_atom_site_occupancy
_atom_site_symmetry_multiplicity
_atom_site_calc_flag
_atom_site_refinement_flags
Mn1 Mn 0.92372(4) 0.22987(4) 0.48715(3) 0.01635(11) Uani 1 1 d .
P1 P 1.20079(7) -0.05256(6) 0.46320(5) 0.01745(17) Uani 1 1 d .
P2 P 1.09702(7) 0.11804(6) 0.40325(5) 0.01713(17) Uani 1 1 d .
F1 F 1.2426(3) 0.65592(18) 0.14427(18) 0.0827(8) Uani 1 1 d .
F2 F 1.90840(17) 0.21956(17) 0.10231(12) 0.0428(5) Uani 1 1 d .
F3 F 1.76162(18) -0.44872(15) 0.40109(13) 0.0422(5) Uani 1 1 d .
O1 O 0.7428(2) 0.33666(18) 0.33727(14) 0.0313(5) Uani 1 1 d .
O2 O 0.7116(2) 0.35677(19) 0.60330(15) 0.0346(6) Uani 1 1 d .
O3 O 1.08595(19) 0.44878(18) 0.42294(14) 0.0273(5) Uani 1 1 d .
O4 O 1.1000(2) 0.13508(19) 0.63919(15) 0.0345(5) Uani 1 1 d .
O5 O 0.7875(3) 0.5956(3) 0.13852(19) 0.0665(8) Uani 1 1 d .
O6 O 0.6689(3) 0.0214(3) 0.86719(19) 0.0598(8) Uani 1 1 d .
C1 C 1.2591(3) 0.1696(2) 0.33342(18) 0.0167(6) Uani 1 1 d .
C2 C 1.3822(2) 0.0818(2) 0.33096(18) 0.0162(6) Uani 1 1 d .
C3 C 1.3678(2) -0.0331(2) 0.38908(18) 0.0164(6) Uani 1 1 d .
C4 C 1.2576(3) 0.2968(2) 0.28190(18) 0.0195(6) Uani 1 1 d .
C5 C 1.3709(3) 0.3670(3) 0.2809(2) 0.0252(7) Uani 1 1 d .
H5 H 1.4526 0.3312 0.312 0.03 Uiso 1 1 calc R
C6 C 1.3646(3) 0.4873(3) 0.2351(2) 0.0376(8) Uani 1 1 d .
H6 H 1.4412 0.5347 0.2343 0.045 Uiso 1 1 calc R
C7 C 1.2465(4) 0.5369(3) 0.1911(3) 0.0478(10) Uani 1 1 d .
C8 C 1.1323(4) 0.4733(3) 0.1900(2) 0.0435(9) Uani 1 1 d .
H8 H 1.051 0.5111 0.1591 0.052 Uiso 1 1 calc R
C9 C 1.1394(3) 0.3529(3) 0.2352(2) 0.0282(7) Uani 1 1 d .
H9 H 1.0622 0.3068 0.2347 0.034 Uiso 1 1 calc R
C10 C 1.5228(3) 0.1135(2) 0.26885(18) 0.0170(6) Uani 1 1 d .
C11 C 1.5224(3) 0.1698(3) 0.17850(19) 0.0228(7) Uani 1 1 d .
H11 H 1.431 0.1847 0.1551 0.027 Uiso 1 1 calc R
C12 C 1.6503(3) 0.2050(3) 0.1215(2) 0.0270(7) Uani 1 1 d .
H12 H 1.6485 0.2434 0.0596 0.032 Uiso 1 1 calc R
C13 C 1.7806(3) 0.1825(3) 0.1573(2) 0.0264(7) Uani 1 1 d .
C14 C 1.7888(3) 0.1256(3) 0.2449(2) 0.0238(7) Uani 1 1 d .
H14 H 1.8814 0.1103 0.2669 0.029 Uiso 1 1 calc R
C15 C 1.6582(3) 0.0900(2) 0.30208(19) 0.0197(6) Uani 1 1 d .
H15 H 1.6616 0.0499 0.3636 0.024 Uiso 1 1 calc R
C16 C 1.4796(3) -0.1393(2) 0.39062(19) 0.0174(6) Uani 1 1 d .
C17 C 1.5387(3) -0.1731(3) 0.3117(2) 0.0227(7) Uani 1 1 d .
H17 H 1.5135 -0.1247 0.2556 0.027 Uiso 1 1 calc R
C18 C 1.6341(3) -0.2777(3) 0.3158(2) 0.0258(7) Uani 1 1 d .
H18 H 1.6748 -0.3017 0.2628 0.031 Uiso 1 1 calc R
C19 C 1.6685(3) -0.3454(3) 0.3976(2) 0.0275(7) Uani 1 1 d .
C20 C 1.6146(3) -0.3153(3) 0.4759(2) 0.0239(7) Uani 1 1 d .
H20 H 1.6407 -0.3647 0.5315 0.029 Uiso 1 1 calc R
C21 C 1.5205(3) -0.2103(2) 0.47162(19) 0.0191(6) Uani 1 1 d .
H21 H 1.4834 -0.1865 0.5251 0.023 Uiso 1 1 calc R
C22 C 0.8112(3) 0.2929(2) 0.3931(2) 0.0199(6) Uani 1 1 d .
C23 C 0.7891(3) 0.3063(3) 0.5589(2) 0.0218(6) Uani 1 1 d .
C24 C 1.0266(3) 0.3637(3) 0.44616(19) 0.0193(6) Uani 1 1 d .
C25 C 1.0346(3) 0.1684(2) 0.5808(2) 0.0231(7) Uani 1 1 d .
C26 C 0.7448(4) 0.5207(4) 0.0908(3) 0.0709(14) Uani 1 1 d .
H26A H 0.6877 0.4557 0.1324 0.085 Uiso 1 1 calc R
H26B H 0.8333 0.484 0.0584 0.085 Uiso 1 1 calc R
C27 C 0.6488(4) 0.6049(4) 0.0253(3) 0.0711(14) Uani 1 1 d .
H27A H 0.6502 0.5756 -0.0281 0.085 Uiso 1 1 calc R
H27B H 0.5447 0.6173 0.0541 0.085 Uiso 1 1 calc R
C28 C 0.7276(6) 0.7171(5) 0.0023(4) 0.1021(19) Uani 1 1 d .
H28A H 0.7955 0.7252 -0.0553 0.123 Uiso 1 1 calc R
H28B H 0.6548 0.7892 -0.0034 0.123 Uiso 1 1 calc R
C29 C 0.8107(5) 0.7051(4) 0.0746(3) 0.0712(13) Uani 1 1 d .
H29A H 0.918 0.7082 0.0509 0.085 Uiso 1 1 calc R
H29B H 0.7777 0.7724 0.1026 0.085 Uiso 1 1 calc R
C30 C 0.6774(4) 0.0681(4) 0.9394(3) 0.0526(10) Uani 1 1 d .
H30A H 0.6241 0.0198 0.996 0.063 Uiso 1 1 calc R
H30B H 0.6328 0.1526 0.9284 0.063 Uiso 1 1 calc R
C31 C 0.8403(3) 0.0608(3) 0.9449(2) 0.0442(9) Uani 1 1 d .
H31A H 0.8619 0.1249 0.9694 0.053 Uiso 1 1 calc R
H31B H 0.8751 -0.0186 0.9827 0.053 Uiso 1 1 calc R
C32 C 0.9110(3) 0.0781(3) 0.8491(2) 0.0468(10) Uani 1 1 d .
H32A H 0.9257 0.1639 0.8199 0.056 Uiso 1 1 calc R
H32B H 1.0084 0.0297 0.8448 0.056 Uiso 1 1 calc R
C33 C 0.8034(4) 0.0362(5) 0.8072(3) 0.0747(14) Uani 1 1 d .
H33A H 0.7856 0.0959 0.7501 0.09 Uiso 1 1 calc R
H33B H 0.844 -0.0413 0.7939 0.09 Uiso 1 1 calc R

loop_
_atom_site_aniso_label
_atom_site_aniso_U_11
_atom_site_aniso_U_22
_atom_site_aniso_U_33
_atom_site_aniso_U_23
_atom_site_aniso_U_13
_atom_site_aniso_U_12
Mn1 0.01094(19) 0.0127(2) 0.0246(3) -0.00479(19) -0.00234(16) 0.00113(15)
P1 0.0120(3) 0.0128(4) 0.0256(4) -0.0044(3) -0.0006(3) 0.0009(3)
P2 0.0108(3) 0.0124(4) 0.0257(4) -0.0036(3) -0.0004(3) 0.0011(3)
F1 0.0918(17) 0.0198(12) 0.107(2) 0.0202(13) -0.0026(15) 0.0001(11)
F2 0.0245(9) 0.0491(13) 0.0462(12) -0.0065(10) 0.0128(8) -0.0115(8)
F3 0.0391(10) 0.0257(11) 0.0574(14) -0.0140(10) -0.0095(9) 0.0201(8)
O1 0.0298(11) 0.0281(13) 0.0379(14) -0.0076(11) -0.0159(10) 0.0028(9)
O2 0.0228(10) 0.0337(14) 0.0543(16) -0.0291(12) 0.0090(10) -0.0085(9)
O3 0.0196(10) 0.0213(12) 0.0412(14) -0.0105(11) 0.0010(9) -0.0054(8)
O4 0.0337(12) 0.0316(13) 0.0377(14) -0.0036(11) -0.0137(10) -0.0029(9)
O5 0.0764(19) 0.060(2) 0.0569(19) -0.0048(17) -0.0172(15) 0.0000(15)
O6 0.0505(16) 0.071(2) 0.069(2) -0.0236(17) -0.0212(14) -0.0172(13)
C1 0.0132(12) 0.0173(15) 0.0203(16) -0.0059(13) -0.0027(11) -0.0020(10)
C2 0.0133(12) 0.0175(15) 0.0189(15) -0.0065(13) -0.0027(10) -0.0017(10)
C3 0.0115(12) 0.0181(15) 0.0218(16) -0.0083(13) -0.0035(10) -0.0014(10)
C4 0.0166(13) 0.0190(16) 0.0191(16) -0.0033(13) 0.0019(11) 0.0020(11)
C5 0.0218(14) 0.0233(17) 0.0299(18) -0.0094(15) 0.0015(12) -0.0017(12)
C6 0.0396(19) 0.0217(19) 0.049(2) -0.0113(17) 0.0092(16) -0.0106(14)
C7 0.058(2) 0.0160(19) 0.053(3) 0.0048(18) 0.0069(19) 0.0026(16)
C8 0.0381(19) 0.033(2) 0.047(2) 0.0043(18) -0.0080(16) 0.0094(15)
C9 0.0216(15) 0.0276(18) 0.0283(18) -0.0005(15) 0.0009(12) 0.0010(12)
C10 0.0146(13) 0.0124(14) 0.0237(16) -0.0059(13) 0.0004(11) -0.0021(10)
C11 0.0173(13) 0.0250(17) 0.0272(18) -0.0088(14) -0.0030(12) -0.0019(11)
C12 0.0298(16) 0.0263(18) 0.0209(17) -0.0032(14) 0.0019(13) -0.0036(12)
C13 0.0164(14) 0.0270(18) 0.0334(19) -0.0101(15) 0.0083(12) -0.0055(11)
C14 0.0146(13) 0.0229(17) 0.037(2) -0.0148(15) -0.0004(12) -0.0039(11)
C15 0.0164(13) 0.0157(15) 0.0251(17) -0.0047(13) -0.0014(11) 0.0010(10)
C16 0.0102(12) 0.0140(15) 0.0283(17) -0.0055(13) -0.0021(11) -0.0028(10)
C17 0.0189(14) 0.0220(17) 0.0266(18) -0.0068(14) -0.0025(12) -0.0007(11)
C18 0.0209(14) 0.0235(17) 0.0347(19) -0.0158(15) 0.0026(13) 0.0003(12)
C19 0.0182(14) 0.0152(16) 0.049(2) -0.0116(16) -0.0061(14) 0.0052(11)
C20 0.0193(14) 0.0204(17) 0.0300(18) -0.0029(14) -0.0080(12) 0.0031(11)
C21 0.0111(12) 0.0192(16) 0.0275(17) -0.0077(13) -0.0027(11) -0.0001(10)
C22 0.0165(13) 0.0149(15) 0.0292(18) -0.0079(14) -0.0008(12) -0.0034(11)
C23 0.0184(14) 0.0191(16) 0.0288(18) -0.0062(14) -0.0008(12) -0.0085(11)
C24 0.0145(13) 0.0219(17) 0.0219(16) -0.0099(14) -0.0033(11) 0.0055(11)
C25 0.0195(14) 0.0164(16) 0.0315(19) -0.0055(14) -0.0014(13) -0.0003(11)
C26 0.072(3) 0.038(3) 0.101(4) -0.027(3) 0.006(3) -0.006(2)
C27 0.059(3) 0.104(4) 0.052(3) -0.011(3) -0.015(2) -0.025(3)
C28 0.124(4) 0.078(4) 0.108(5) 0.009(3) -0.062(4) -0.032(3)
C29 0.084(3) 0.076(4) 0.044(3) 0.011(3) -0.013(2) -0.026(3)
C30 0.045(2) 0.055(3) 0.057(3) -0.014(2) 0.0017(18) -0.0182(18)
C31 0.044(2) 0.047(2) 0.047(2) -0.018(2) -0.0141(17) -0.0027(16)
C32 0.0330(18) 0.055(3) 0.057(3) -0.029(2) -0.0056(17) 0.0071(16)
C33 0.046(2) 0.129(5) 0.066(3) -0.052(3) -0.006(2) -0.011(2)

loop_
_atom_type_symbol
_atom_type_description
_atom_type_scat_dispersion_real
_atom_type_scat_dispersion_imag
_atom_type_scat_source
Mn Mn 0.3368 0.7283 'International Tables Vol C Tables 4.2.6.8 and 6.1.1.4'
P P 0.1023 0.0942 'International Tables Vol C Tables 4.2.6.8 and 6.1.1.4'
F F 0.0171 0.0103 'International Tables Vol C Tables 4.2.6.8 and 6.1.1.4'
O O 0.0106 0.006 'International Tables Vol C Tables 4.2.6.8 and 6.1.1.4'
C C 0.0033 0.0016 'International Tables Vol C Tables 4.2.6.8 and 6.1.1.4'
H H 0 0 'International Tables Vol C Tables 4.2.6.8 and 6.1.1.4'

loop_
_geom_angle_atom_site_label_1
_geom_angle_atom_site_label_2
_geom_angle_atom_site_label_3
_geom_angle
_geom_angle_site_symmetry_1
_geom_angle_site_symmetry_3
C23 Mn1 C24 89.76(11) . .
C23 Mn1 C25 89.33(12) . .
C24 Mn1 C25 90.90(12) . .
C23 Mn1 C22 90.26(12) . .
C24 Mn1 C22 88.91(12) . .
C25 Mn1 C22 179.55(13) . .
C23 Mn1 P1 92.68(9) . 2_756
C24 Mn1 P1 177.53(8) . 2_756
C25 Mn1 P1 88.77(9) . 2_756
C22 Mn1 P1 91.43(8) . 2_756
C23 Mn1 P2 175.78(10) . .
C24 Mn1 P2 93.40(8) . .
C25 Mn1 P2 87.83(9) . .
C22 Mn1 P2 92.59(8) . .
P1 Mn1 P2 84.15(3) 2_756 .
C3 P1 P2 94.62(10) . .
C3 P1 Mn1 125.72(9) . 2_756
P2 P1 Mn1 123.11(3) . 2_756
C1 P2 P1 94.59(9) . .
C1 P2 Mn1 125.51(9) . .
P1 P2 Mn1 122.42(4) . .
C29 O5 C26 105.0(3) . .
C30 O6 C33 108.6(3) . .
C2 C1 C4 125.3(2) . .
C2 C1 P2 115.6(2) . .
C4 C1 P2 119.03(18) . .
C3 C2 C1 117.9(2) . .
C3 C2 C10 121.9(2) . .
C1 C2 C10 120.3(2) . .
C2 C3 C16 125.5(2) . .
C2 C3 P1 116.16(19) . .
C16 C3 P1 118.3(2) . .
C9 C4 C5 118.0(3) . .
C9 C4 C1 120.6(2) . .
C5 C4 C1 121.4(2) . .
C6 C5 C4 120.5(3) . .
C7 C6 C5 118.8(3) . .
C6 C7 F1 118.4(3) . .
C6 C7 C8 123.4(3) . .
F1 C7 C8 118.2(3) . .
C7 C8 C9 117.7(3) . .
C8 C9 C4 121.6(3) . .
C11 C10 C15 118.5(2) . .
C11 C10 C2 121.5(2) . .
C15 C10 C2 120.0(2) . .
C12 C11 C10 122.0(3) . .
C13 C12 C11 117.7(3) . .
C14 C13 F2 118.2(2) . .
C14 C13 C12 123.1(2) . .
F2 C13 C12 118.6(3) . .
C13 C14 C15 118.7(2) . .
C10 C15 C14 120.0(3) . .
C21 C16 C17 119.0(2) . .
C21 C16 C3 120.0(2) . .
C17 C16 C3 120.9(2) . .
C18 C17 C16 119.8(3) . .
C19 C18 C17 118.7(3) . .
C20 C19 C18 123.4(3) . .
C20 C19 F3 118.2(3) . .
C18 C19 F3 118.4(3) . .
C19 C20 C21 117.8(3) . .
C20 C21 C16 121.2(3) . .
O1 C22 Mn1 176.4(2) . .
O2 C23 Mn1 176.5(2) . .
O3 C24 Mn1 177.1(2) . .
O4 C25 Mn1 177.0(3) . .
O5 C26 C27 104.8(3) . .
C28 C27 C26 99.9(3) . .
C29 C28 C27 106.6(4) . .
O5 C29 C28 109.3(4) . .
O6 C30 C31 105.7(3) . .
C32 C31 C30 103.0(3) . .
C33 C32 C31 104.1(3) . .
O6 C33 C32 108.7(3) . .

loop_
_geom_bond_atom_site_label_1
_geom_bond_atom_site_label_2
_geom_bond_distance
_geom_bond_site_symmetry_2
Mn1 C23 1.831(3) .
Mn1 C24 1.832(3) .
Mn1 C25 1.857(3) .
Mn1 C22 1.874(3) .
Mn1 P1 2.3661(8) 2_756
Mn1 P2 2.3676(8) .
P1 C3 1.750(3) .
P1 P2 2.1122(10) .
P1 Mn1 2.3661(8) 2_756
P2 C1 1.750(2) .
F1 C7 1.370(4) .
F2 C13 1.368(3) .
F3 C19 1.368(3) .
O1 C22 1.129(3) .
O2 C23 1.129(3) .
O3 C24 1.133(3) .
O4 C25 1.134(3) .
O5 C29 1.396(4) .
O5 C26 1.433(5) .
O6 C30 1.410(4) .
O6 C33 1.411(4) .
C1 C2 1.416(3) .
C1 C4 1.471(4) .
C2 C3 1.396(4) .
C2 C10 1.492(3) .
C3 C16 1.489(3) .
C4 C9 1.399(4) .
C4 C5 1.405(4) .
C5 C6 1.378(4) .
C6 C7 1.362(5) .
C7 C8 1.371(5) .
C8 C9 1.377(4) .
C10 C11 1.384(4) .
C10 C15 1.396(3) .
C11 C12 1.376(4) .
C12 C13 1.374(4) .
C13 C14 1.357(4) .
C14 C15 1.398(3) .
C16 C21 1.389(4) .
C16 C17 1.401(4) .
C17 C18 1.388(4) .
C18 C19 1.367(4) .
C19 C20 1.364(4) .
C20 C21 1.386(4) .
C26 C27 1.517(5) .
C27 C28 1.504(6) .
C28 C29 1.444(6) .
C30 C31 1.503(4) .
C31 C32 1.496(5) .
C32 C33 1.484(5) .
